data_7013993
loop_
_publ_author_name
'Raubenheimer, Helgard G.'
'du Toit, Aletta'
'du Toit, Maria'
'An, Jin'
'van Niekerk, Lizette'
'Cronje, Stephanie'
'Esterhuysen, Catharine'
'Crouch, Andrew M.'

_publ_section_title
;
 Anionic Fischer-type carbene complexes as bidentate (N,O) ligands.
;
_journal_issue 8
_journal_name_full 'Dalton transactions (Cambridge, England : 2003)'
_journal_page_first 1173
_journal_page_last 1180
_journal_paper_doi 10.1039/b316998g
_journal_year 2004
_chemical_formula_moiety 'C28 H21 Co Cr2 N3 O13 S3'
_chemical_formula_sum 'C28 H21 Co Cr2 N3 O13 S3'
_chemical_formula_weight 866.59
_chemical_name_systematic
;
?
;
_space_group_IT_number 14
_symmetry_cell_setting monoclinic
_symmetry_space_group_name_Hall '-P 2yn'
_symmetry_space_group_name_H-M 'P 1 21/n 1'
_atom_sites_solution_hydrogens geom
_atom_sites_solution_primary direct
_atom_sites_solution_secondary difmap
_audit_creation_method SHELXL-97
_cell_angle_alpha 90.00
_cell_angle_beta 104.6130(10)
_cell_angle_gamma 90.00
_cell_formula_units_Z 2
_cell_length_a 9.3699(2)
_cell_length_b 16.4472(3)
_cell_length_c 11.6030(2)
_cell_measurement_reflns_used 4053
_cell_measurement_temperature 173(2)
_cell_measurement_theta_max 27.48
_cell_measurement_theta_min 1.02
_cell_volume 1730.28(6)
_computing_cell_refinement 'DENZO-SMN (Otwinowski & Minor, 1997)'
_computing_data_collection 'COLLECT (Nonius, 1998)'
_computing_data_reduction 'DENZO-SMN (Otwinowski & Minor, 1997)'
_computing_molecular_graphics 'ORTEP-III for Windows (Farrugia,1997)'
_computing_publication_material 'WINGX (Farrugia, 1999)'
_computing_structure_refinement 'SHELXL-97 (Sheldrick, 1997)'
_computing_structure_solution 'SHELXS-97 (Sheldrick, 1990)'
_diffrn_ambient_temperature 173(2)
_diffrn_measured_fraction_theta_full 0.999
_diffrn_measured_fraction_theta_max 0.999
_diffrn_measurement_device_type 'Nonius Kappa CCD'
_diffrn_measurement_method '\f and \w scans to fill Ewald sphere'
_diffrn_radiation_monochromator graphite
_diffrn_radiation_source 'fine-focus sealed tube'
_diffrn_radiation_type MoK\a
_diffrn_radiation_wavelength 0.71073
_diffrn_reflns_av_R_equivalents 0.0230
_diffrn_reflns_av_sigmaI/netI 0.0240
_diffrn_reflns_limit_h_max 11
_diffrn_reflns_limit_h_min -11
_diffrn_reflns_limit_k_max 19
_diffrn_reflns_limit_k_min -18
_diffrn_reflns_limit_l_max 13
_diffrn_reflns_limit_l_min -13
_diffrn_reflns_number 9416
_diffrn_reflns_theta_full 25.00
_diffrn_reflns_theta_max 25.00
_diffrn_reflns_theta_min 2.20
_exptl_absorpt_coefficient_mu 1.339
_exptl_absorpt_correction_T_max 0.6739
_exptl_absorpt_correction_T_min 0.6372
_exptl_absorpt_correction_type empirical
_exptl_absorpt_process_details 'Scalepack (Otwinowski & Minor, 1997)'
_exptl_crystal_colour 'red brown'
_exptl_crystal_density_diffrn 1.663
_exptl_crystal_density_method 'not measured'
_exptl_crystal_description prism
_exptl_crystal_F_000 874
_exptl_crystal_size_max 0.37
_exptl_crystal_size_mid 0.36
_exptl_crystal_size_min 0.32
_refine_diff_density_max 0.770
_refine_diff_density_min -0.619
_refine_diff_density_rms 0.074
_refine_ls_extinction_method none
_refine_ls_goodness_of_fit_ref 1.039
_refine_ls_hydrogen_treatment constr
_refine_ls_matrix_type full
_refine_ls_number_parameters 279
_refine_ls_number_reflns 3043
_refine_ls_number_restraints 172
_refine_ls_restrained_S_all 1.052
_refine_ls_R_factor_all 0.0540
_refine_ls_R_factor_gt 0.0411
_refine_ls_shift/su_max 0.001
_refine_ls_shift/su_mean 0.000
_refine_ls_structure_factor_coef Fsqd
_refine_ls_weighting_details 'calc w=1/[\s^2^(Fo^2^)+(0.0507P)^2^+2.1996P] where P=(Fo^2^+2Fc^2^)/3'
_refine_ls_weighting_scheme calc
_refine_ls_wR_factor_gt 0.1064
_refine_ls_wR_factor_ref 0.1167
_reflns_number_gt 2506
_reflns_number_total 3043
_reflns_threshold_expression >2sigma(I)
_cod_data_source_file b316998g.txt
_cod_data_source_block 7
_cod_original_sg_symbol_H-M P21/n
_cod_database_code 7013993

loop_
_symmetry_equiv_pos_as_xyz
'x, y, z'
'-x+1/2, y+1/2, -z+1/2'
'-x, -y, -z'
'x-1/2, -y-1/2, z-1/2'

loop_
_atom_site_label
_atom_site_type_symbol
_atom_site_fract_x
_atom_site_fract_y
_atom_site_fract_z
_atom_site_U_iso_or_equiv
_atom_site_adp_type
_atom_site_occupancy
_atom_site_symmetry_multiplicity
_atom_site_calc_flag
_atom_site_refinement_flags
_atom_site_disorder_assembly
_atom_site_disorder_group
C11 C 0.4145(4) 0.1662(2) 0.5391(3) 0.0357(7) Uani 1 1 d . . .
C12 C 0.4069(4) 0.1175(2) 0.6475(3) 0.0358(7) Uani 1 1 d D . .
C13 C 0.3750(4) 0.0601(2) 0.8306(3) 0.0479(9) Uani 1 1 d D . .
H13 H 0.3558 0.0470 0.9050 0.057 Uiso 1 1 calc R . .
C14 C 0.4281(4) 0.0064(2) 0.7615(3) 0.0425(8) Uani 1 1 d D . .
C15 C 0.4684(6) -0.0801(3) 0.7906(4) 0.0690(14) Uani 1 1 d . . .
H15A H 0.4356 -0.0963 0.8610 0.103 Uiso 1 1 calc R . .
H15B H 0.5757 -0.0864 0.8068 0.103 Uiso 1 1 calc R . .
H15C H 0.4205 -0.1146 0.7230 0.103 Uiso 1 1 calc R . .
C111 C 0.3032(6) 0.3968(3) 0.4785(4) 0.0668(13) Uani 1 1 d . . .
C112 C 0.5511(6) 0.3074(3) 0.4926(4) 0.0596(11) Uani 1 1 d . . .
C113 C 0.4222(6) 0.3178(3) 0.6726(4) 0.0629(12) Uani 1 1 d . . .
C114 C 0.1660(6) 0.2636(3) 0.5276(4) 0.0577(11) Uani 1 1 d . . .
C115 C 0.2970(5) 0.2595(3) 0.3467(4) 0.0595(11) Uani 1 1 d . . .
Co1 Co 0.5000 0.0000 0.5000 0.02987(19) Uani 1 2 d S . .
Cr1 Cr 0.35737(7) 0.28805(4) 0.51082(5) 0.0467(2) Uani 1 1 d . . .
N1 N 0.4449(3) 0.04007(17) 0.6572(2) 0.0347(6) Uani 1 1 d . A .
O1 O 0.4569(3) 0.12215(14) 0.46523(19) 0.0363(5) Uani 1 1 d . A .
O111 O 0.2695(5) 0.4636(2) 0.4615(3) 0.0908(13) Uani 1 1 d . . .
O112 O 0.6658(4) 0.3191(3) 0.4792(3) 0.0870(11) Uani 1 1 d . . .
O113 O 0.4598(5) 0.3410(2) 0.7686(3) 0.0952(13) Uani 1 1 d . . .
O114 O 0.0503(4) 0.2507(2) 0.5373(3) 0.0761(9) Uani 1 1 d . . .
O115 O 0.2646(4) 0.2416(2) 0.2488(3) 0.0864(11) Uani 1 1 d . . .
S1 S 0.34811(11) 0.15316(6) 0.76586(8) 0.0471(3) Uani 1 1 d D . .
N41 N 0.725(2) 0.0303(12) 0.583(2) 0.041(2) Uani 0.50 1 d PU A 1
S41 S 0.9606(3) 0.0268(2) 0.7538(4) 0.0929(9) Uani 0.50 1 d PDU A 1
C42 C 0.9558(18) 0.0977(11) 0.6468(14) 0.109(6) Uani 0.50 1 d PDU A 1
H42 H 1.0292 0.1378 0.6480 0.130 Uiso 0.50 1 calc PR A 1
C41 C 0.7992(9) -0.0088(6) 0.6851(8) 0.066(2) Uani 0.50 1 d PDU A 1
H41 H 0.7582 -0.0548 0.7145 0.079 Uiso 0.50 1 calc PR A 1
C43 C 0.8247(11) 0.0874(9) 0.5555(14) 0.101(4) Uani 0.50 1 d PDU A 1
C44 C 0.7769(18) 0.1405(10) 0.4584(15) 0.150(7) Uani 0.50 1 d PU A 1
H44A H 0.6838 0.1660 0.4626 0.225 Uiso 0.50 1 calc PR A 1
H44B H 0.7619 0.1099 0.3838 0.225 Uiso 0.50 1 calc PR A 1
H44C H 0.8516 0.1826 0.4611 0.225 Uiso 0.50 1 calc PR A 1
O41 O 0.733(2) 0.0228(11) 0.5738(17) 0.041(2) Uani 0.50 1 d PDU A 2
C42B C 0.9857(9) 0.0353(7) 0.5918(9) 0.067(2) Uani 0.50 1 d PDU A 2
H42D H 1.0647 -0.0032 0.6299 0.080 Uiso 0.50 1 calc PR A 2
H42E H 1.0221 0.0705 0.5362 0.080 Uiso 0.50 1 calc PR A 2
C41B C 0.8494(11) -0.0094(11) 0.5280(15) 0.134(7) Uani 0.50 1 d PDU A 2
H41A H 0.8288 -0.0002 0.4410 0.161 Uiso 0.50 1 calc PR A 2
H41B H 0.8608 -0.0685 0.5436 0.161 Uiso 0.50 1 calc PR A 2
C44B C 0.7811(11) 0.0978(7) 0.6198(17) 0.113(6) Uani 0.50 1 d PDU A 2
H44D H 0.7243 0.1165 0.6761 0.135 Uiso 0.50 1 calc PR A 2
H44E H 0.7714 0.1386 0.5555 0.135 Uiso 0.50 1 calc PR A 2
C43B C 0.9390(12) 0.0845(9) 0.6822(12) 0.073(4) Uani 0.50 1 d PDU A 2
H43A H 0.9941 0.1363 0.6982 0.087 Uiso 0.50 1 calc PR A 2
H43B H 0.9498 0.0543 0.7577 0.087 Uiso 0.50 1 calc PR A 2

loop_
_atom_site_aniso_label
_atom_site_aniso_U_11
_atom_site_aniso_U_22
_atom_site_aniso_U_33
_atom_site_aniso_U_23
_atom_site_aniso_U_13
_atom_site_aniso_U_12
C11 0.0371(18) 0.0405(18) 0.0281(16) 0.0007(14) 0.0055(14) 0.0013(14)
C12 0.0342(17) 0.046(2) 0.0274(16) -0.0022(14) 0.0083(13) 0.0026(15)
C13 0.058(2) 0.061(2) 0.0302(18) 0.0038(17) 0.0202(17) -0.0019(19)
C14 0.050(2) 0.048(2) 0.0315(19) 0.0040(15) 0.0141(16) -0.0076(16)
C15 0.120(4) 0.048(2) 0.048(2) 0.010(2) 0.039(3) -0.002(3)
C111 0.103(4) 0.056(3) 0.039(2) 0.005(2) 0.014(2) 0.025(3)
C112 0.084(3) 0.051(2) 0.039(2) 0.0108(18) 0.008(2) -0.004(2)
C113 0.091(3) 0.047(2) 0.048(3) 0.001(2) 0.013(2) 0.007(2)
C114 0.075(3) 0.053(2) 0.042(2) 0.0003(19) 0.009(2) 0.027(2)
C115 0.074(3) 0.060(3) 0.041(2) 0.007(2) 0.009(2) 0.013(2)
Co1 0.0329(3) 0.0321(3) 0.0261(3) 0.0006(2) 0.0103(2) -0.0019(2)
Cr1 0.0663(4) 0.0397(3) 0.0318(3) 0.0018(2) 0.0081(3) 0.0134(3)
N1 0.0389(15) 0.0391(16) 0.0270(14) 0.0023(12) 0.0102(12) -0.0026(12)
O1 0.0478(14) 0.0352(12) 0.0282(11) -0.0001(10) 0.0138(10) 0.0003(10)
O111 0.157(4) 0.0497(19) 0.071(2) 0.0146(17) 0.038(2) 0.043(2)
O112 0.083(3) 0.108(3) 0.070(2) 0.022(2) 0.0196(19) -0.019(2)
O113 0.164(4) 0.070(2) 0.0415(19) -0.0155(16) 0.007(2) -0.006(2)
O114 0.069(2) 0.086(2) 0.073(2) -0.0056(19) 0.0177(18) 0.0188(19)
O115 0.102(3) 0.117(3) 0.0320(18) -0.0080(18) 0.0009(16) 0.001(2)
S1 0.0556(6) 0.0579(6) 0.0318(5) -0.0004(4) 0.0187(4) 0.0111(5)
N41 0.036(4) 0.027(5) 0.067(6) 0.005(4) 0.027(3) 0.003(3)
S41 0.0593(16) 0.098(2) 0.110(2) -0.0196(19) 0.0004(15) -0.0075(15)
C42 0.054(6) 0.083(10) 0.186(14) 0.004(8) 0.024(7) -0.026(6)
C41 0.048(4) 0.088(6) 0.057(5) 0.017(4) 0.004(3) -0.012(4)
C43 0.040(6) 0.102(9) 0.163(10) 0.062(8) 0.030(4) -0.017(5)
C44 0.129(11) 0.151(13) 0.175(13) 0.097(11) 0.050(7) -0.040(10)
O41 0.033(3) 0.044(5) 0.039(5) -0.005(3) -0.003(3) -0.002(4)
C42B 0.041(3) 0.078(6) 0.080(6) -0.001(5) 0.014(4) -0.003(4)
C41B 0.051(5) 0.188(14) 0.169(14) -0.118(11) 0.037(7) -0.022(7)
C44B 0.027(4) 0.068(7) 0.225(18) -0.062(9) -0.001(6) -0.011(4)
C43B 0.034(4) 0.112(13) 0.068(7) -0.021(6) 0.004(4) -0.021(5)

loop_
_atom_type_symbol
_atom_type_description
_atom_type_scat_dispersion_real
_atom_type_scat_dispersion_imag
_atom_type_scat_source
C C 0.0033 0.0016 'International Tables Vol C Tables 4.2.6.8 and 6.1.1.4'
H H 0.0000 0.0000 'International Tables Vol C Tables 4.2.6.8 and 6.1.1.4'
Co Co 0.3494 0.9721 'International Tables Vol C Tables 4.2.6.8 and 6.1.1.4'
N N 0.0061 0.0033 'International Tables Vol C Tables 4.2.6.8 and 6.1.1.4'
O O 0.0106 0.0060 'International Tables Vol C Tables 4.2.6.8 and 6.1.1.4'
S S 0.1246 0.1234 'International Tables Vol C Tables 4.2.6.8 and 6.1.1.4'
Cl Cl 0.1484 0.1585 'International Tables Vol C Tables 4.2.6.8 and 6.1.1.4'
Cr Cr 0.3209 0.6236 'International Tables Vol C Tables 4.2.6.8 and 6.1.1.4'

loop_
_geom_angle_atom_site_label_1
_geom_angle_atom_site_label_2
_geom_angle_atom_site_label_3
_geom_angle
_geom_angle_site_symmetry_1
_geom_angle_site_symmetry_3
_geom_angle_publ_flag
O1 C11 C12 110.5(3) . . ?
O1 C11 Cr1 124.1(2) . . ?
C12 C11 Cr1 125.4(2) . . ?
N1 C12 C11 121.0(3) . . ?
N1 C12 S1 113.5(2) . . ?
C11 C12 S1 125.5(3) . . ?
C14 C13 S1 111.0(3) . . ?
C14 C13 H13 124.5 . . ?
S1 C13 H13 124.5 . . ?
C13 C14 N1 113.3(3) . . ?
C13 C14 C15 126.4(3) . . ?
N1 C14 C15 120.3(3) . . ?
C14 C15 H15A 109.5 . . ?
C14 C15 H15B 109.5 . . ?
H15A C15 H15B 109.5 . . ?
C14 C15 H15C 109.5 . . ?
H15A C15 H15C 109.5 . . ?
H15B C15 H15C 109.5 . . ?
O111 C111 Cr1 178.3(4) . . ?
O112 C112 Cr1 178.6(4) . . ?
O113 C113 Cr1 175.5(4) . . ?
O114 C114 Cr1 178.5(4) . . ?
O115 C115 Cr1 178.1(4) . . ?
O1 Co1 O1 180.0 3_656 . ?
O1 Co1 N1 102.23(9) 3_656 . ?
O1 Co1 N1 77.77(9) . . ?
O1 Co1 N1 77.77(9) 3_656 3_656 ?
O1 Co1 N1 102.23(9) . 3_656 ?
N1 Co1 N1 180.0 . 3_656 ?
O1 Co1 N41 89.1(6) 3_656 3_656 ?
O1 Co1 N41 90.9(6) . 3_656 ?
N1 Co1 N41 92.0(6) . 3_656 ?
N1 Co1 N41 88.0(6) 3_656 3_656 ?
O1 Co1 N41 90.9(6) 3_656 . ?
O1 Co1 N41 89.1(6) . . ?
N1 Co1 N41 88.0(6) . . ?
N1 Co1 N41 92.0(6) 3_656 . ?
N41 Co1 N41 180.0(18) 3_656 . ?
O1 Co1 O41 87.9(5) 3_656 . ?
O1 Co1 O41 92.1(5) . . ?
N1 Co1 O41 92.7(4) . . ?
N1 Co1 O41 87.3(4) 3_656 . ?
N41 Co1 O41 174.9(7) 3_656 . ?
N41 Co1 O41 5.1(7) . . ?
O1 Co1 O41 92.1(5) 3_656 3_656 ?
O1 Co1 O41 87.9(5) . 3_656 ?
N1 Co1 O41 87.3(4) . 3_656 ?
N1 Co1 O41 92.7(4) 3_656 3_656 ?
N41 Co1 O41 5.1(7) 3_656 3_656 ?
N41 Co1 O41 174.9(7) . 3_656 ?
O41 Co1 O41 180.000(1) . 3_656 ?
C111 Cr1 C113 87.39(18) . . ?
C111 Cr1 C114 90.5(2) . . ?
C113 Cr1 C114 91.6(2) . . ?
C111 Cr1 C115 92.21(18) . . ?
C113 Cr1 C115 178.3(2) . . ?
C114 Cr1 C115 89.99(19) . . ?
C111 Cr1 C112 92.1(2) . . ?
C113 Cr1 C112 89.5(2) . . ?
C114 Cr1 C112 177.30(19) . . ?
C115 Cr1 C112 88.94(19) . . ?
C111 Cr1 C11 177.58(16) . . ?
C113 Cr1 C11 95.03(16) . . ?
C114 Cr1 C11 89.52(16) . . ?
C115 Cr1 C11 85.37(16) . . ?
C112 Cr1 C11 87.93(16) . . ?
C12 N1 C14 112.0(3) . . ?
C12 N1 Co1 110.2(2) . . ?
C14 N1 Co1 137.6(2) . . ?
C11 O1 Co1 120.4(2) . . ?
C13 S1 C12 90.20(17) . . ?
C41 N41 C43 106.8(17) . . ?
C41 N41 Co1 120.4(15) . . ?
C43 N41 Co1 132.8(18) . . ?
C41 S41 C42 92.3(6) . . ?
C43 C42 S41 108.8(10) . . ?
C43 C42 H42 125.6 . . ?
S41 C42 H42 125.6 . . ?
N41 C41 S41 117.3(11) . . ?
N41 C41 H41 121.4 . . ?
S41 C41 H41 121.4 . . ?
C44 C43 C42 124.4(12) . . ?
C44 C43 N41 120.0(15) . . ?
C42 C43 N41 113.9(15) . . ?
C44B O41 C41B 105.8(15) . . ?
C44B O41 Co1 120.4(10) . . ?
C41B O41 Co1 125.2(9) . . ?
C43B C42B C41B 104.6(8) . . ?
C43B C42B H42D 110.8 . . ?
C41B C42B H42D 110.8 . . ?
C43B C42B H42E 110.8 . . ?
C41B C42B H42E 110.8 . . ?
H42D C42B H42E 108.9 . . ?
O41 C41B C42B 105.7(10) . . ?
O41 C41B H41A 110.6 . . ?
C42B C41B H41A 110.6 . . ?
O41 C41B H41B 110.6 . . ?
C42B C41B H41B 110.6 . . ?
H41A C41B H41B 108.7 . . ?
O41 C44B C43B 104.1(10) . . ?
O41 C44B H44D 110.9 . . ?
C43B C44B H44D 110.9 . . ?
O41 C44B H44E 110.9 . . ?
C43B C44B H44E 110.9 . . ?
H44D C44B H44E 109.0 . . ?
C42B C43B C44B 99.9(10) . . ?
C42B C43B H43A 111.8 . . ?
C44B C43B H43A 111.8 . . ?
C42B C43B H43B 111.8 . . ?
C44B C43B H43B 111.8 . . ?
H43A C43B H43B 109.5 . . ?

loop_
_geom_bond_atom_site_label_1
_geom_bond_atom_site_label_2
_geom_bond_distance
_geom_bond_site_symmetry_2
_geom_bond_publ_flag
C11 O1 1.261(4) . ?
C11 C12 1.509(5) . ?
C11 Cr1 2.078(3) . ?
C12 N1 1.319(4) . ?
C12 S1 1.707(3) . ?
C13 C14 1.367(5) . ?
C13 S1 1.696(4) . ?
C13 H13 0.9500 . ?
C14 N1 1.376(4) . ?
C14 C15 1.489(6) . ?
C15 H15A 0.9800 . ?
C15 H15B 0.9800 . ?
C15 H15C 0.9800 . ?
C111 O111 1.146(5) . ?
C111 Cr1 1.871(4) . ?
C112 O112 1.140(6) . ?
C112 Cr1 1.907(6) . ?
C113 O113 1.146(5) . ?
C113 Cr1 1.886(4) . ?
C114 O114 1.138(6) . ?
C114 Cr1 1.895(6) . ?
C115 O115 1.138(5) . ?
C115 Cr1 1.903(4) . ?
Co1 O1 2.069(2) 3_656 ?
Co1 O1 2.069(2) . ?
Co1 N1 2.122(3) . ?
Co1 N1 2.122(3) 3_656 ?
Co1 N41 2.15(2) 3_656 ?
Co1 N41 2.15(2) . ?
Co1 O41 2.169(18) . ?
Co1 O41 2.169(18) 3_656 ?
N41 C41 1.37(3) . ?
N41 C43 1.42(3) . ?
S41 C41 1.630(8) . ?
S41 C42 1.695(12) . ?
C42 C43 1.416(15) . ?
C42 H42 0.9500 . ?
C41 H41 0.9500 . ?
C43 C44 1.407(18) . ?
C44 H44A 0.9800 . ?
C44 H44B 0.9800 . ?
C44 H44C 0.9800 . ?
O41 C44B 1.375(17) . ?
O41 C41B 1.428(17) . ?
C42B C43B 1.476(14) . ?
C42B C41B 1.497(11) . ?
C42B H42D 0.9900 . ?
C42B H42E 0.9900 . ?
C41B H41A 0.9900 . ?
C41B H41B 0.9900 . ?
C44B C43B 1.490(12) . ?
C44B H44D 0.9900 . ?
C44B H44E 0.9900 . ?
C43B H43A 0.9900 . ?
C43B H43B 0.9900 . ?
